data_7029936
loop_
_publ_author_name
'Chernyshev, Alexander N.'
'Bokach, Nadezhda A.'
'Gushchin, Pavel V.'
'Haukka, Matti'
'Kukushkin, Vadim Yu'

_publ_section_title
;
 Reactions of platinum(IV)-bound nitriles with isomeric nitroanilines:
 addition vs. substitution.
;
_journal_issue 41
_journal_name_full 'Dalton transactions (Cambridge, England : 2003)'
_journal_page_first 12857
_journal_page_last 12864
_journal_paper_doi 10.1039/c2dt30986f
_journal_volume 41
_journal_year 2012
_chemical_formula_moiety 'C12 H12 Cl4 N4 O4 Pt'
_chemical_formula_sum 'C12 H12 Cl4 N4 O4 Pt'
_chemical_formula_weight 613.15
_chemical_name_systematic
;
?
;
_space_group_IT_number 14
_symmetry_cell_setting monoclinic
_symmetry_space_group_name_Hall '-P 2yn'
_symmetry_space_group_name_H-M 'P 1 21/n 1'
_atom_sites_solution_hydrogens mixed
_atom_sites_solution_primary direct
_atom_sites_solution_secondary difmap
_audit_creation_method SHELXL-97
_cell_angle_alpha 90.00
_cell_angle_beta 114.029(2)
_cell_angle_gamma 90.00
_cell_formula_units_Z 2
_cell_length_a 9.6189(2)
_cell_length_b 8.7091(2)
_cell_length_c 11.1019(3)
_cell_measurement_reflns_used 27697
_cell_measurement_temperature 100(2)
_cell_measurement_theta_max 30.00
_cell_measurement_theta_min 2.37
_cell_volume 849.43(4)
_computing_cell_refinement 'Denzo/Scalepack (Otwinowski & Minor, 1997)'
_computing_data_collection 'Collect (Bruker AXS BV, 1997-2008)'
_computing_data_reduction 'Denzo/Scalepack (Otwinowski & Minor, 1997)'
_computing_molecular_graphics 'CrystaMaker (CrystalMaker Software ltd., 2011)'
_computing_publication_material 'SHELXL-97 (Sheldrick, 2008)'
_computing_structure_refinement 'SHELXL-97 (Sheldrick, 2008)'
_computing_structure_solution 'SHELXS-97 (Sheldrick, 2008)'
_diffrn_ambient_temperature 100(2)
_diffrn_detector_area_resol_mean 9
_diffrn_measured_fraction_theta_full 1.000
_diffrn_measured_fraction_theta_max 1.000
_diffrn_measurement_device '95mm CCD camera on \k-goniostat'
_diffrn_measurement_device_type 'Nonius KappaCCD'
_diffrn_measurement_method '\f scans and \w scans with \k offset'
_diffrn_radiation_monochromator 'horizontally mounted graphite crystal'
_diffrn_radiation_source 'fine-focus sealed tube'
_diffrn_radiation_type MoK\a
_diffrn_radiation_wavelength 0.71073
_diffrn_reflns_av_R_equivalents 0.0351
_diffrn_reflns_av_sigmaI/netI 0.0184
_diffrn_reflns_limit_h_max 13
_diffrn_reflns_limit_h_min -13
_diffrn_reflns_limit_k_max 12
_diffrn_reflns_limit_k_min -12
_diffrn_reflns_limit_l_max 15
_diffrn_reflns_limit_l_min -15
_diffrn_reflns_number 27697
_diffrn_reflns_theta_full 30.00
_diffrn_reflns_theta_max 30.00
_diffrn_reflns_theta_min 2.37
_exptl_absorpt_coefficient_mu 8.916
_exptl_absorpt_correction_T_max 0.4928
_exptl_absorpt_correction_T_min 0.1797
_exptl_absorpt_correction_type multi-scan
_exptl_absorpt_process_details 'SADABS-2008/1 (Sheldrick, 2008)'
_exptl_crystal_colour yellow
_exptl_crystal_density_diffrn 2.397
_exptl_crystal_density_method 'not measured'
_exptl_crystal_description plate
_exptl_crystal_F_000 580
_exptl_crystal_size_max 0.27
_exptl_crystal_size_mid 0.18
_exptl_crystal_size_min 0.08
_refine_diff_density_max 0.745
_refine_diff_density_min -0.979
_refine_diff_density_rms 0.119
_refine_ls_extinction_method none
_refine_ls_goodness_of_fit_ref 1.038
_refine_ls_hydrogen_treatment mixed
_refine_ls_matrix_type full
_refine_ls_number_parameters 123
_refine_ls_number_reflns 2477
_refine_ls_number_restraints 0
_refine_ls_restrained_S_all 1.038
_refine_ls_R_factor_all 0.0250
_refine_ls_R_factor_gt 0.0162
_refine_ls_shift/su_max 0.000
_refine_ls_shift/su_mean 0.000
_refine_ls_structure_factor_coef Fsqd
_refine_ls_weighting_details 'calc w=1/[\s^2^(Fo^2^)+(0.0171P)^2^+0.9658P] where P=(Fo^2^+2Fc^2^)/3'
_refine_ls_weighting_scheme calc
_refine_ls_wR_factor_gt 0.0345
_refine_ls_wR_factor_ref 0.0372
_reflns_number_gt 2069
_reflns_number_total 2477
_reflns_threshold_expression >2sigma(I)
_cod_data_source_file c2dt30986f.txt
_cod_data_source_block trans-1
_cod_original_sg_symbol_H-M 'P 21/n'
_cod_database_code 7029936

loop_
_symmetry_equiv_pos_as_xyz
'x, y, z'
'-x+1/2, y+1/2, -z+1/2'
'-x, -y, -z'
'x-1/2, -y-1/2, z-1/2'

loop_
_atom_site_label
_atom_site_type_symbol
_atom_site_fract_x
_atom_site_fract_y
_atom_site_fract_z
_atom_site_U_iso_or_equiv
_atom_site_adp_type
_atom_site_occupancy
_atom_site_symmetry_multiplicity
_atom_site_calc_flag
_atom_site_refinement_flags
Pt1 Pt 0.5000 0.0000 0.0000 0.01101(4) Uani 1 2 d S
Cl1 Cl 0.65417(7) -0.21481(6) 0.06211(6) 0.01865(11) Uani 1 1 d .
Cl2 Cl 0.43646(7) -0.03232(7) 0.17839(6) 0.01822(11) Uani 1 1 d .
O1 O 0.8940(2) -0.0332(2) 0.30084(19) 0.0249(4) Uani 1 1 d .
O2 O 1.0873(2) -0.0860(2) 0.2569(2) 0.0385(5) Uani 1 1 d .
N1 N 0.6695(2) 0.1411(2) 0.1308(2) 0.0146(4) Uani 1 1 d .
N2 N 0.9737(3) -0.0103(2) 0.2391(2) 0.0219(4) Uani 1 1 d .
H2N H 0.623(3) 0.216(4) 0.137(3) 0.023(8) Uiso 1 1 d .
H2M H 0.703(3) 0.094(3) 0.204(3) 0.025(8) Uiso 1 1 d .
C1 C 0.7916(3) 0.1859(3) 0.0958(2) 0.0173(5) Uani 1 1 d .
C2 C 0.7643(3) 0.3069(3) 0.0064(2) 0.0216(5) Uani 1 1 d .
H2 H 0.6698 0.3597 -0.0239 0.026 Uiso 1 1 calc R
C3 C 0.8718(3) 0.3503(3) -0.0379(3) 0.0260(6) Uani 1 1 d .
H3 H 0.8510 0.4316 -0.0999 0.031 Uiso 1 1 calc R
C4 C 1.0115(3) 0.2756(3) 0.0077(3) 0.0283(6) Uani 1 1 d .
H4 H 1.0860 0.3062 -0.0231 0.034 Uiso 1 1 calc R
C5 C 1.0426(3) 0.1578(3) 0.0969(3) 0.0256(6) Uani 1 1 d .
H5 H 1.1384 0.1073 0.1282 0.031 Uiso 1 1 calc R
C6 C 0.9325(3) 0.1129(3) 0.1413(2) 0.0194(5) Uani 1 1 d .

loop_
_atom_site_aniso_label
_atom_site_aniso_U_11
_atom_site_aniso_U_22
_atom_site_aniso_U_33
_atom_site_aniso_U_23
_atom_site_aniso_U_13
_atom_site_aniso_U_12
Pt1 0.01057(6) 0.01188(6) 0.00969(6) 0.00042(4) 0.00321(4) -0.00049(4)
Cl1 0.0179(3) 0.0158(2) 0.0175(3) 0.0000(2) 0.0023(2) 0.0037(2)
Cl2 0.0197(3) 0.0230(3) 0.0135(2) -0.00034(19) 0.0084(2) -0.0032(2)
O1 0.0257(10) 0.0236(9) 0.0196(9) 0.0023(7) 0.0034(8) 0.0003(7)
O2 0.0341(12) 0.0387(12) 0.0378(12) 0.0041(10) 0.0098(10) 0.0180(10)
N1 0.0138(9) 0.0158(9) 0.0125(9) -0.0015(7) 0.0034(7) -0.0015(8)
N2 0.0211(10) 0.0207(10) 0.0185(10) -0.0040(8) 0.0023(8) -0.0002(9)
C1 0.0170(11) 0.0195(11) 0.0154(11) -0.0068(8) 0.0065(9) -0.0067(9)
C2 0.0213(12) 0.0192(11) 0.0205(12) -0.0018(9) 0.0045(10) -0.0042(9)
C3 0.0335(15) 0.0211(12) 0.0234(13) -0.0028(10) 0.0114(11) -0.0091(11)
C4 0.0314(14) 0.0278(13) 0.0335(15) -0.0108(11) 0.0211(12) -0.0139(12)
C5 0.0177(12) 0.0280(13) 0.0322(14) -0.0140(11) 0.0112(11) -0.0046(10)
C6 0.0205(12) 0.0160(11) 0.0197(12) -0.0059(9) 0.0061(10) -0.0024(9)

loop_
_atom_type_symbol
_atom_type_description
_atom_type_scat_dispersion_real
_atom_type_scat_dispersion_imag
_atom_type_scat_source
C C 0.0033 0.0016 'International Tables Vol C Tables 4.2.6.8 and 6.1.1.4'
H H 0.0000 0.0000 'International Tables Vol C Tables 4.2.6.8 and 6.1.1.4'
N N 0.0061 0.0033 'International Tables Vol C Tables 4.2.6.8 and 6.1.1.4'
O O 0.0106 0.0060 'International Tables Vol C Tables 4.2.6.8 and 6.1.1.4'
Cl Cl 0.1484 0.1585 'International Tables Vol C Tables 4.2.6.8 and 6.1.1.4'
Pt Pt -1.7033 8.3905 'International Tables Vol C Tables 4.2.6.8 and 6.1.1.4'

loop_
_geom_angle_atom_site_label_1
_geom_angle_atom_site_label_2
_geom_angle_atom_site_label_3
_geom_angle
_geom_angle_site_symmetry_1
_geom_angle_site_symmetry_3
_geom_angle_publ_flag
N1 Pt1 N1 180.0 3_655 . ?
N1 Pt1 Cl1 92.55(6) 3_655 3_655 ?
N1 Pt1 Cl1 87.45(6) . 3_655 ?
N1 Pt1 Cl1 87.45(6) 3_655 . ?
N1 Pt1 Cl1 92.55(6) . . yes
Cl1 Pt1 Cl1 180.0 3_655 . ?
N1 Pt1 Cl2 83.11(6) 3_655 3_655 ?
N1 Pt1 Cl2 96.89(6) . 3_655 ?
Cl1 Pt1 Cl2 90.41(2) 3_655 3_655 ?
Cl1 Pt1 Cl2 89.59(2) . 3_655 ?
N1 Pt1 Cl2 96.89(6) 3_655 . ?
N1 Pt1 Cl2 83.11(6) . . yes
Cl1 Pt1 Cl2 89.59(2) 3_655 . ?
Cl1 Pt1 Cl2 90.41(2) . . yes
Cl2 Pt1 Cl2 180.0 3_655 . ?
C1 N1 Pt1 117.78(15) . . ?
C1 N1 H2N 110(2) . . ?
Pt1 N1 H2N 104(2) . . ?
C1 N1 H2M 111(2) . . ?
Pt1 N1 H2M 105(2) . . ?
H2N N1 H2M 109(3) . . ?
O2 N2 O1 122.7(2) . . ?
O2 N2 C6 118.1(2) . . ?
O1 N2 C6 119.2(2) . . ?
C6 C1 C2 118.4(2) . . ?
C6 C1 N1 124.2(2) . . ?
C2 C1 N1 117.4(2) . . ?
C3 C2 C1 120.9(2) . . ?
C3 C2 H2 119.6 . . ?
C1 C2 H2 119.6 . . ?
C2 C3 C4 120.0(3) . . ?
C2 C3 H3 120.0 . . ?
C4 C3 H3 120.0 . . ?
C5 C4 C3 120.5(3) . . ?
C5 C4 H4 119.7 . . ?
C3 C4 H4 119.7 . . ?
C4 C5 C6 119.5(2) . . ?
C4 C5 H5 120.3 . . ?
C6 C5 H5 120.3 . . ?
C1 C6 C5 120.7(2) . . ?
C1 C6 N2 122.3(2) . . ?
C5 C6 N2 117.0(2) . . ?

loop_
_geom_bond_atom_site_label_1
_geom_bond_atom_site_label_2
_geom_bond_distance
_geom_bond_site_symmetry_2
_geom_bond_publ_flag
Pt1 N1 2.0856(19) 3_655 ?
Pt1 N1 2.0856(19) . yes
Pt1 Cl1 2.3112(5) 3_655 ?
Pt1 Cl1 2.3112(5) . yes
Pt1 Cl2 2.3153(6) 3_655 ?
Pt1 Cl2 2.3153(6) . yes
O1 N2 1.236(3) . ?
O2 N2 1.221(3) . ?
N1 C1 1.433(3) . yes
N1 H2N 0.81(3) . ?
N1 H2M 0.85(3) . ?
N2 C6 1.462(3) . yes
C1 C6 1.392(3) . ?
C1 C2 1.397(3) . ?
C2 C3 1.367(4) . ?
C2 H2 0.9500 . ?
C3 C4 1.390(4) . ?
C3 H3 0.9500 . ?
C4 C5 1.371(4) . ?
C4 H4 0.9500 . ?
C5 C6 1.393(4) . ?
C5 H5 0.9500 . ?

loop_
_geom_hbond_atom_site_label_D
_geom_hbond_atom_site_label_H
_geom_hbond_atom_site_label_A
_geom_hbond_distance_DH
_geom_hbond_distance_HA
_geom_hbond_distance_DA
_geom_hbond_angle_DHA
_geom_hbond_site_symmetry_A
_geom_hbond_publ_flag
N1 H2N O1 0.81(3) 2.32(3) 3.062(3) 154(3) 2_655 yes
N1 H2M O1 0.85(3) 2.03(3) 2.685(3) 133(3) . yes

loop_
_geom_torsion_atom_site_label_1
_geom_torsion_atom_site_label_2
_geom_torsion_atom_site_label_3
_geom_torsion_atom_site_label_4
_geom_torsion
_geom_torsion_site_symmetry_1
Cl1 Pt1 N1 C1 -104.19(17) 3_655
Cl1 Pt1 N1 C1 75.81(17) .
Cl2 Pt1 N1 C1 -14.09(17) 3_655
Cl2 Pt1 N1 C1 165.91(17) .
Pt1 N1 C1 C6 -97.2(2) .
Pt1 N1 C1 C2 80.3(2) .
C6 C1 C2 C3 1.6(3) .
N1 C1 C2 C3 -176.1(2) .
C1 C2 C3 C4 -1.1(4) .
C2 C3 C4 C5 0.2(4) .
C3 C4 C5 C6 0.3(4) .
C2 C1 C6 C5 -1.1(3) .
N1 C1 C6 C5 176.4(2) .
C2 C1 C6 N2 177.3(2) .
N1 C1 C6 N2 -5.2(3) .
C4 C5 C6 C1 0.2(4) .
C4 C5 C6 N2 -178.3(2) .
O2 N2 C6 C1 167.5(2) .
O1 N2 C6 C1 -13.0(3) .
O2 N2 C6 C5 -14.0(3) .
O1 N2 C6 C5 165.5(2) .
